data_2017229
loop_
_publ_author_name
'Becker, Clifford A. L.'
'Forbes, Roy P.'
'Black, Robert S.'

_publ_section_title
;
 Diaquatetrakis(<i>tert</i>-butyl isocyanide)cobalt(II)
 bis(perchlorate): an example of cobalt(II) coordinated by only four
 alkyl isocyanide ligands
;
_journal_coeditor_code FG3104
_journal_issue 8
_journal_name_full 'Acta Crystallographica Section C'
_journal_page_first m302
_journal_page_last m304
_journal_paper_doi 10.1107/S0108270109024500
_journal_volume 65
_journal_year 2009
_chemical_formula_iupac '[Co (C5 H9 N)4 (H2 O)2] (Cl O4)2'
_chemical_formula_moiety 'C20 H40 Co N4 O2 2+ , 2Cl O4 -'
_chemical_formula_sum 'C20 H40 Cl2 Co N4 O10'
_chemical_formula_weight 626.39
_chemical_name_systematic
;
Diaquatetrakis(<i>tert</i>-butyl isocyanide)cobalt(II) bis(perchlorate)
;
_space_group_IT_number 12
_symmetry_cell_setting monoclinic
_symmetry_space_group_name_Hall '-C 2y'
_symmetry_space_group_name_H-M 'C 1 2/m 1'
_audit_creation_method 'WinGX routine CIF_UPDATE'
_cell_angle_alpha 90
_cell_angle_beta 122.0130(10)
_cell_angle_gamma 90
_cell_formula_units_Z 2
_cell_length_a 15.8300(10)
_cell_length_b 8.1176(5)
_cell_length_c 13.8319(9)
_cell_measurement_reflns_used 5327
_cell_measurement_temperature 173(2)
_cell_measurement_theta_max 28.31
_cell_measurement_theta_min 2.58
_cell_volume 1507.13(17)
_computing_cell_refinement 'SAINT-NT (Bruker, 2005)'
_computing_data_collection 'APEX2 (Bruker, 2005)'
_computing_data_reduction 'SAINT-NT (Bruker, 2005)'
_computing_molecular_graphics
;
ORTEP-3 for Windows (Farrugia, 1997) and DIAMOND (Brandenburg,
1997)
;
_computing_publication_material
;
WinGX (Farrugia, 1999) and PLATON (Spek, 2009)
;
_computing_structure_refinement 'SHELXL97 (Sheldrick, 2008)'
_computing_structure_solution 'SHELXTL (Sheldrick, 2008)'
_diffrn_measured_fraction_theta_full 1
_diffrn_measured_fraction_theta_max 1
_diffrn_measurement_device_type 'Bruker APEXII CCD area-detector'
_diffrn_measurement_method '\f and \w'
_diffrn_radiation_type MoK\a
_diffrn_radiation_wavelength 0.71073
_diffrn_reflns_av_R_equivalents 0.0178
_diffrn_reflns_limit_h_max 20
_diffrn_reflns_limit_h_min -20
_diffrn_reflns_limit_k_max 10
_diffrn_reflns_limit_k_min -10
_diffrn_reflns_limit_l_max 18
_diffrn_reflns_limit_l_min -16
_diffrn_reflns_number 6901
_diffrn_reflns_theta_full 28
_diffrn_reflns_theta_max 28
_diffrn_reflns_theta_min 1.74
_exptl_absorpt_coefficient_mu 0.799
_exptl_absorpt_correction_T_max 0.9388
_exptl_absorpt_correction_T_min 0.5945
_exptl_absorpt_correction_type integration
_exptl_absorpt_process_details '(XPREP; Bruker, 1999)'
_exptl_crystal_colour brown
_exptl_crystal_density_diffrn 1.38
_exptl_crystal_density_method 'not measured'
_exptl_crystal_description block
_exptl_crystal_F_000 658
_exptl_crystal_size_max 0.726
_exptl_crystal_size_mid 0.328
_exptl_crystal_size_min 0.08
_refine_diff_density_max 0.716
_refine_diff_density_min -0.875
_refine_ls_extinction_method none
_refine_ls_goodness_of_fit_ref 1.042
_refine_ls_hydrogen_treatment constr
_refine_ls_matrix_type full
_refine_ls_number_parameters 112
_refine_ls_number_reflns 1949
_refine_ls_number_restraints 30
_refine_ls_restrained_S_all 1.187
_refine_ls_R_factor_gt 0.0394
_refine_ls_shift/su_max 0
_refine_ls_structure_factor_coef Fsqd
_refine_ls_weighting_details 'calc w = 1/[\s^2^(Fo^2^)+(0.0579P)^2^+3.0958P] where P=(Fo^2^+2Fc^2^)/3'
_refine_ls_weighting_scheme calc
_refine_ls_wR_factor_ref 0.1059
_reflns_number_gt 1867
_reflns_number_total 1949
_reflns_threshold_expression I>2\s(I)
_cod_data_source_file fg3104.cif
_cod_data_source_block I
_cod_original_cell_volume 1507.12(17)
_cod_original_sg_symbol_H-M 'C 2/m'
_cod_database_code 2017229
_cod_database_fobs_code 2017229

loop_
_symmetry_equiv_pos_as_xyz
'x, y, z'
'-x, y, -z'
'x+1/2, y+1/2, z'
'-x+1/2, y+1/2, -z'
'-x, -y, -z'
'x, -y, z'
'-x+1/2, -y+1/2, -z'
'x+1/2, -y+1/2, z'

loop_
_atom_site_type_symbol
_atom_site_label
_atom_site_fract_x
_atom_site_fract_y
_atom_site_fract_z
_atom_site_U_iso_or_equiv
_atom_site_adp_type
_atom_site_calc_flag
_atom_site_refinement_flags
_atom_site_occupancy
_atom_site_disorder_assembly
_atom_site_disorder_group
C C1 0.6396(2) 0.5 0.5621(2) 0.0200(5) Uani d S 1 . .
C C2 0.83352(19) 0.5 0.6665(2) 0.0219(5) Uani d S 1 . .
C C3 0.8722(2) 0.5 0.7937(3) 0.0296(6) Uani d S 1 . .
H H3A 0.848 0.5984 0.8126 0.044 Uiso calc PR 0.5 . .
H H3B 0.9452 0.5003 0.8375 0.044 Uiso calc SR 1 . .
H H3C 0.8482 0.4013 0.8127 0.044 Uiso calc PR 0.5 . .
C C4 0.86394(15) 0.6558(3) 0.63079(19) 0.0310(5) Uani d . 1 . .
H H4A 0.8325 0.6566 0.5478 0.047 Uiso calc R 1 . .
H H4B 0.9365 0.658 0.6674 0.047 Uiso calc R 1 . .
H H4C 0.8424 0.7528 0.6543 0.047 Uiso calc R 1 . .
C C5 0.53119(19) 0.5 0.6537(2) 0.0203(5) Uani d S 1 . .
C C6 0.6022(2) 0.5 0.8727(2) 0.0225(5) Uani d S 1 . .
C C7 0.56749(19) 0.3448(3) 0.90333(19) 0.0358(5) Uani d . 1 . .
H H7A 0.4948 0.347 0.8659 0.054 Uiso calc R 1 . .
H H7B 0.5981 0.3396 0.9862 0.054 Uiso calc R 1 . .
H H7C 0.5872 0.2478 0.8777 0.054 Uiso calc R 1 . .
C C8 0.7144(2) 0.5 0.9255(3) 0.0365(8) Uani d S 1 . .
H H8A 0.7337 0.4011 0.9012 0.055 Uiso calc PR 0.5 . .
H H8B 0.748 0.5006 1.0088 0.055 Uiso calc SR 1 . .
H H8C 0.7337 0.5983 0.9006 0.055 Uiso calc PR 0.5 . .
O O1 0.5 0.7765(3) 0.5 0.0300(5) Uani d S 1 . .
H H1W 0.556 0.8475 0.5392 0.045 Uiso d R 1 . .
Co Co1 0.5 0.5 0.5 0.01634(16) Uani d S 1 . .
N N1 0.72436(17) 0.5 0.6058(2) 0.0221(5) Uani d S 1 . .
N N2 0.55687(18) 0.5 0.7479(2) 0.0226(5) Uani d S 1 . .
Cl Cl1 0.70949(5) 1 0.73994(6) 0.0280(2) Uani d SG 1 . .
O O2 0.6765(2) 1.0001(8) 0.62335(9) 0.0992(18) Uani d SG 1 A .
O O3A 0.6758(6) 0.8631(6) 0.7661(5) 0.138(3) Uani d PGU 0.737(11) A 1
O O4A 0.81225(5) 1.0001(12) 0.8031(2) 0.101(3) Uani d SPGU 0.737(11) A 1
O O4B 0.62531(17) 0.9998(11) 0.7481(3) 0.123(8) Uani d SPGU 0.263(11) A 2
O O3B 0.7616(6) 0.8692(6) 0.7970(5) 0.110(6) Uani d PGU 0.263(11) A 2

loop_
_atom_site_aniso_label
_atom_site_aniso_U_11
_atom_site_aniso_U_22
_atom_site_aniso_U_33
_atom_site_aniso_U_12
_atom_site_aniso_U_13
_atom_site_aniso_U_23
C1 0.0194(12) 0.0244(13) 0.0167(11) 0 0.0099(10) 0
C2 0.0120(11) 0.0317(14) 0.0205(12) 0 0.0077(10) 0
C3 0.0238(13) 0.0422(17) 0.0209(13) 0 0.0106(11) 0
C4 0.0239(10) 0.0379(12) 0.0303(11) -0.0062(8) 0.0137(9) 0.0013(9)
C5 0.0165(11) 0.0248(13) 0.0189(12) 0 0.0090(10) 0
C6 0.0230(13) 0.0311(14) 0.0118(11) 0 0.0082(10) 0
C7 0.0445(13) 0.0390(12) 0.0233(10) -0.0079(10) 0.0176(10) 0.0030(9)
C8 0.0239(14) 0.061(2) 0.0208(14) 0 0.0089(12) 0
O1 0.0261(10) 0.0256(11) 0.0326(11) 0 0.0117(9) 0
Co1 0.0118(2) 0.0250(3) 0.0113(2) 0 0.00546(19) 0
N1 0.0160(11) 0.0271(12) 0.0228(11) 0 0.0100(9) 0
N2 0.0231(11) 0.0281(12) 0.0158(11) 0 0.0097(9) 0
Cl1 0.0298(4) 0.0300(4) 0.0181(3) 0 0.0085(3) 0
O2 0.075(3) 0.196(6) 0.0235(15) 0 0.0235(16) 0
O3A 0.204(7) 0.096(4) 0.155(5) -0.080(4) 0.123(5) -0.006(3)
O4A 0.036(2) 0.188(8) 0.051(3) 0 0.005(2) 0
O4B 0.076(9) 0.167(14) 0.146(13) 0 0.073(9) 0
O3B 0.155(10) 0.068(7) 0.056(6) 0.071(7) 0.021(6) 0.024(5)

loop_
_atom_type_symbol
_atom_type_description
_atom_type_scat_dispersion_real
_atom_type_scat_dispersion_imag
_atom_type_scat_source
C C 0.0033 0.0016 'International Tables Vol C Tables 4.2.6.8 and 6.1.1.4'
H H 0 0 'International Tables Vol C Tables 4.2.6.8 and 6.1.1.4'
O O 0.0106 0.006 'International Tables Vol C Tables 4.2.6.8 and 6.1.1.4'
Cl Cl 0.1484 0.1585 'International Tables Vol C Tables 4.2.6.8 and 6.1.1.4'
Co Co 0.3494 0.9721 'International Tables Vol C Tables 4.2.6.8 and 6.1.1.4'
N N 0.0061 0.0033 'International Tables Vol C Tables 4.2.6.8 and 6.1.1.4'

loop_
_geom_angle_atom_site_label_1
_geom_angle_atom_site_label_2
_geom_angle_atom_site_label_3
_geom_angle_site_symmetry_1
_geom_angle_site_symmetry_3
_geom_angle
_geom_angle_publ_flag
N1 C1 Co1 . . 175.8(2) ?
N1 C2 C4 . . 107.04(15) ?
N1 C2 C4 . 6_565 107.04(15) ?
C4 C2 C4 . 6_565 112.0(2) ?
N1 C2 C3 . . 106.9(2) ?
C4 C2 C3 . . 111.75(15) ?
C4 C2 C3 6_565 . 111.75(15) ?
C2 C3 H3A . . 109.5 ?
C2 C3 H3B . . 109.5 ?
H3A C3 H3B . . 109.5 ?
C2 C3 H3C . . 109.5 ?
H3A C3 H3C . . 109.5 ?
H3B C3 H3C . . 109.5 ?
C2 C4 H4A . . 109.5 ?
C2 C4 H4B . . 109.5 ?
H4A C4 H4B . . 109.5 ?
C2 C4 H4C . . 109.5 ?
H4A C4 H4C . . 109.5 ?
H4B C4 H4C . . 109.5 ?
N2 C5 Co1 . . 175.1(2) ?
N2 C6 C8 . . 106.4(2) ?
N2 C6 C7 . 6_565 107.60(15) ?
C8 C6 C7 . 6_565 111.59(16) ?
N2 C6 C7 . . 107.60(15) ?
C8 C6 C7 . . 111.59(16) ?
C7 C6 C7 6_565 . 111.8(3) ?
C6 C7 H7A . . 109.5 ?
C6 C7 H7B . . 109.5 ?
H7A C7 H7B . . 109.5 ?
C6 C7 H7C . . 109.5 ?
H7A C7 H7C . . 109.5 ?
H7B C7 H7C . . 109.5 ?
C6 C8 H8A . . 109.5 ?
C6 C8 H8B . . 109.5 ?
H8A C8 H8B . . 109.5 ?
C6 C8 H8C . . 109.5 ?
H8A C8 H8C . . 109.5 ?
H8B C8 H8C . . 109.5 ?
Co1 O1 H1W . . 127.3 ?
C1 Co1 C1 5_666 . 180.00(16) ?
C1 Co1 C5 5_666 5_666 86.83(11) ?
C1 Co1 C5 . 5_666 93.17(11) ?
C1 Co1 C5 5_666 . 93.17(11) ?
C1 Co1 C5 . . 86.83(11) ?
C5 Co1 C5 5_666 . 180.0000(10) ?
C1 Co1 O1 5_666 . 90 ?
C1 Co1 O1 . . 90 ?
C5 Co1 O1 5_666 . 90 ?
C5 Co1 O1 . . 90 ?
C1 Co1 O1 5_666 5_666 90 ?
C1 Co1 O1 . 5_666 90 ?
C5 Co1 O1 5_666 5_666 90 ?
C5 Co1 O1 . 5_666 90 ?
O1 Co1 O1 . 5_666 180 ?
C1 N1 C2 . . 177.7(3) ?
C5 N2 C6 . . 173.3(3) ?
O3B Cl1 O3B 6_575 . 107.2(3) ?
O3B Cl1 O3A 6_575 6_575 52.66(16) ?
O3B Cl1 O3A . 6_575 134.92(12) ?
O3B Cl1 O3A 6_575 . 134.92(15) ?
O3B Cl1 O3A . . 52.7 ?
O3A Cl1 O3A 6_575 . 109.3(2) ?
O3B Cl1 O4A 6_575 . 57.8(2) ?
O3B Cl1 O4A . . 57.9 ?
O3A Cl1 O4A 6_575 . 109.14(11) ?
O3A Cl1 O4A . . 109.2 ?
O3B Cl1 O4B 6_575 . 105.88(10) ?
O3B Cl1 O4B . . 105.7 ?
O3A Cl1 O4B 6_575 . 56.9(2) ?
O3A Cl1 O4B . . 56.8 ?
O4A Cl1 O4B . . 143.6 ?
O3B Cl1 O2 6_575 . 114.80(17) ?
O3B Cl1 O2 . . 114.9 ?
O3A Cl1 O2 6_575 . 110.14(11) ?
O3A Cl1 O2 . . 110.2 ?
O4A Cl1 O2 . . 108.8 ?
O4B Cl1 O2 . . 107.6 ?

loop_
_geom_bond_atom_site_label_1
_geom_bond_atom_site_label_2
_geom_bond_site_symmetry_2
_geom_bond_distance
_geom_bond_publ_flag
C1 N1 . 1.142(4) ?
C1 Co1 . 1.900(3) ?
C2 N1 . 1.467(3) ?
C2 C4 . 1.525(3) ?
C2 C4 6_565 1.525(3) ?
C2 C3 . 1.527(4) ?
C3 H3A . 0.98 ?
C3 H3B . 0.98 ?
C3 H3C . 0.98 ?
C4 H4A . 0.98 ?
C4 H4B . 0.98 ?
C4 H4C . 0.98 ?
C5 N2 . 1.141(4) ?
C5 Co1 . 1.911(3) ?
C6 N2 . 1.476(3) ?
C6 C8 . 1.521(4) ?
C6 C7 6_565 1.522(3) ?
C6 C7 . 1.522(3) ?
C7 H7A . 0.98 ?
C7 H7B . 0.98 ?
C7 H7C . 0.98 ?
C8 H8A . 0.98 ?
C8 H8B . 0.98 ?
C8 H8C . 0.98 ?
O1 Co1 . 2.245(2) ?
O1 H1W . 0.95 ?
Co1 C1 5_666 1.900(3) ?
Co1 C5 5_666 1.911(3) ?
Co1 O1 5_666 2.245(2) ?
Cl1 O3B 6_575 1.320(8) ?
Cl1 O3B . 1.3196 ?
Cl1 O3A 6_575 1.363(7) ?
Cl1 O3A . 1.3628 ?
Cl1 O4A . 1.3794 ?
Cl1 O4B . 1.3959 ?
Cl1 O2 . 1.4074 ?
